data_2229212
loop_
_publ_author_name
'Jia, Jia'

_publ_section_title
;
 Bis(1,10-phenanthrolin-1-ium)
 9,10-dioxo-9,10-dihydroanthracene-1,5-disulfonate hexahydrate
;
_journal_coeditor_code SI2318
_journal_issue 2
_journal_name_full 'Acta Crystallographica Section E'
_journal_page_first o250
_journal_paper_doi 10.1107/S1600536810053456
_journal_volume 67
_journal_year 2011
_chemical_formula_iupac '2C12 H9 N2 +, C14 H6 O8 S2 2-, 6H2 O'
_chemical_formula_moiety '2(C12 H9 N2 +), C14 H6 O8 S2 2-, 6(H2 O)'
_chemical_formula_sum 'C38 H36 N4 O14 S2'
_chemical_formula_weight 836.83
_chemical_name_systematic
;
Bis(1,10-phenanthrolin-1-ium) 9,10-dioxo-9,10-dihydroanthracene-1,5-disulfonate
hexahydrate
;
_space_group_IT_number 2
_symmetry_cell_setting triclinic
_symmetry_space_group_name_Hall '-P 1'
_symmetry_space_group_name_H-M 'P -1'
_atom_sites_solution_hydrogens geom
_atom_sites_solution_primary direct
_atom_sites_solution_secondary difmap
_audit_creation_method SHELXL-97
_cell_angle_alpha 111.5910(10)
_cell_angle_beta 98.8480(10)
_cell_angle_gamma 111.2340(10)
_cell_formula_units_Z 1
_cell_length_a 10.0439(6)
_cell_length_b 10.1978(6)
_cell_length_c 11.1070(6)
_cell_measurement_reflns_used 3063
_cell_measurement_temperature 296(2)
_cell_measurement_theta_max 27.60
_cell_measurement_theta_min 2.41
_cell_volume 930.34(9)
_computing_cell_refinement 'SAINT (Bruker, 2001)'
_computing_data_collection 'APEX2 (Bruker, 2003)'
_computing_data_reduction 'SAINT (Bruker, 2001)'
_computing_molecular_graphics
;
SHELXTL (Sheldrick, 2008) and DIAMOND (Brandenburg & Berndt,
1999)
;
_computing_publication_material 'SHELXL97 (Sheldrick, 2008) and PLATON (Spek, 2009)'
_computing_structure_refinement 'SHELXL97 (Sheldrick, 2008)'
_computing_structure_solution 'SHELXS97 (Sheldrick, 2008)'
_diffrn_ambient_temperature 296(2)
_diffrn_measured_fraction_theta_full 0.991
_diffrn_measured_fraction_theta_max 0.991
_diffrn_measurement_device_type 'Bruker APEXII CCD area-detector'
_diffrn_measurement_method '\f and \w'
_diffrn_radiation_monochromator graphite
_diffrn_radiation_source 'fine-focus sealed tube'
_diffrn_radiation_type MoK\a
_diffrn_radiation_wavelength 0.71073
_diffrn_reflns_av_R_equivalents 0.0087
_diffrn_reflns_av_sigmaI/netI 0.0171
_diffrn_reflns_limit_h_max 9
_diffrn_reflns_limit_h_min -12
_diffrn_reflns_limit_k_max 12
_diffrn_reflns_limit_k_min -11
_diffrn_reflns_limit_l_max 13
_diffrn_reflns_limit_l_min -11
_diffrn_reflns_number 5035
_diffrn_reflns_theta_full 25.65
_diffrn_reflns_theta_max 25.65
_diffrn_reflns_theta_min 2.09
_exptl_absorpt_coefficient_mu 0.221
_exptl_absorpt_correction_T_max 1.000000
_exptl_absorpt_correction_T_min 0.781957
_exptl_absorpt_correction_type multi-scan
_exptl_absorpt_process_details '(SADABS; Sheldrick, 1996)'
_exptl_crystal_colour yellow
_exptl_crystal_density_diffrn 1.494
_exptl_crystal_density_method 'not measured'
_exptl_crystal_description block
_exptl_crystal_F_000 436
_exptl_crystal_size_max 0.24
_exptl_crystal_size_mid 0.22
_exptl_crystal_size_min 0.20
_refine_diff_density_max 0.417
_refine_diff_density_min -0.389
_refine_ls_extinction_method none
_refine_ls_goodness_of_fit_ref 1.057
_refine_ls_hydrogen_treatment mixed
_refine_ls_matrix_type full
_refine_ls_number_parameters 265
_refine_ls_number_reflns 3499
_refine_ls_number_restraints 0
_refine_ls_restrained_S_all 1.057
_refine_ls_R_factor_all 0.0557
_refine_ls_R_factor_gt 0.0471
_refine_ls_shift/su_max 0.000
_refine_ls_shift/su_mean 0.000
_refine_ls_structure_factor_coef Fsqd
_refine_ls_weighting_details 'w=1/[\s^2^(Fo^2^)+(0.0000P)^2^+1.1000P] where P=(Fo^2^+2Fc^2^)/3'
_refine_ls_weighting_scheme calc
_refine_ls_wR_factor_gt 0.0959
_refine_ls_wR_factor_ref 0.1003
_reflns_number_gt 2964
_reflns_number_total 3499
_reflns_threshold_expression I>2sigma(I)
_cod_data_source_file si2318.cif
_cod_data_source_block I
_cod_database_code 2229212
_cod_database_fobs_code 2229212

loop_
_symmetry_equiv_pos_as_xyz
'x, y, z'
'-x, -y, -z'

loop_
_atom_site_type_symbol
_atom_site_label
_atom_site_fract_x
_atom_site_fract_y
_atom_site_fract_z
_atom_site_U_iso_or_equiv
_atom_site_adp_type
_atom_site_calc_flag
_atom_site_refinement_flags
_atom_site_occupancy
_atom_site_disorder_assembly
_atom_site_disorder_group
N N1 0.7261(2) 0.6318(3) 0.6490(2) 0.0508(5) Uani d . 1 . .
H H1A 0.777(3) 0.583(3) 0.616(3) 0.061 Uiso d . 1 . .
N N2 0.7525(2) 0.5796(3) 0.3953(2) 0.0529(5) Uani d . 1 . .
C C1 0.6554(3) 0.6801(3) 0.5725(3) 0.0473(6) Uani d . 1 . .
C C2 0.7199(3) 0.6540(3) 0.7734(3) 0.0614(7) Uani d . 1 . .
H H2A 0.7702 0.6189 0.8220 0.074 Uiso calc R 1 . .
C C3 0.6388(4) 0.7293(4) 0.8305(3) 0.0678(8) Uani d . 1 . .
H H3A 0.6351 0.7461 0.9179 0.081 Uiso calc R 1 . .
C C4 0.5642(3) 0.7788(3) 0.7575(3) 0.0654(8) Uani d . 1 . .
H H4A 0.5086 0.8285 0.7953 0.078 Uiso calc R 1 . .
C C5 0.5701(3) 0.7558(3) 0.6260(3) 0.0547(7) Uani d . 1 . .
C C6 0.4937(3) 0.8035(3) 0.5441(4) 0.0657(8) Uani d . 1 . .
H H6 0.4366 0.8533 0.5779 0.079 Uiso calc R 1 . .
C C7 0.5030(3) 0.7776(3) 0.4189(4) 0.0661(8) Uani d . 1 . .
H H7 0.4522 0.8101 0.3678 0.079 Uiso calc R 1 . .
C C8 0.5896(3) 0.7008(3) 0.3618(3) 0.0536(7) Uani d . 1 . .
C C9 0.6022(3) 0.6695(3) 0.2310(3) 0.0643(8) Uani d . 1 . .
H H9A 0.5532 0.6992 0.1756 0.077 Uiso calc R 1 . .
C C10 0.6866(4) 0.5954(4) 0.1856(3) 0.0652(8) Uani d . 1 . .
H H10A 0.6953 0.5735 0.0990 0.078 Uiso calc R 1 . .
C C11 0.7599(3) 0.5531(4) 0.2714(3) 0.0610(7) Uani d . 1 . .
H H11A 0.8174 0.5030 0.2392 0.073 Uiso calc R 1 . .
C C12 0.6670(3) 0.6521(3) 0.4392(3) 0.0469(6) Uani d . 1 . .
S S1 0.78814(8) 0.11641(9) 0.22241(7) 0.05292(19) Uani d . 1 . .
O O1 0.6380(2) 0.0104(3) 0.2065(3) 0.0829(7) Uani d . 1 . .
O O2 0.8478(2) 0.2720(2) 0.3366(2) 0.0633(5) Uani d . 1 . .
O O3 0.8023(3) 0.1250(4) 0.0977(2) 0.1002(9) Uani d . 1 . .
O O4 0.7954(2) 0.1068(3) 0.4845(2) 0.0661(6) Uani d . 1 . .
C C13 0.9069(3) 0.0280(3) 0.2540(2) 0.0395(5) Uani d . 1 . .
C C14 0.9501(2) 0.0149(3) 0.3743(2) 0.0346(5) Uani d . 1 . .
C C15 0.8932(3) 0.0643(3) 0.4908(2) 0.0383(5) Uani d . 1 . .
C C16 1.0474(2) -0.0535(3) 0.3832(2) 0.0365(5) Uani d . 1 . .
C C17 1.0957(3) -0.1127(3) 0.2735(3) 0.0506(6) Uani d . 1 . .
H H17 1.1599 -0.1583 0.2805 0.061 Uiso calc R 1 . .
C C18 1.0489(3) -0.1042(4) 0.1554(3) 0.0602(8) Uani d . 1 . .
H H18 1.0788 -0.1465 0.0812 0.072 Uiso calc R 1 . .
C C19 0.9570(3) -0.0324(3) 0.1471(3) 0.0524(6) Uani d . 1 . .
H H19 0.9281 -0.0245 0.0674 0.063 Uiso calc R 1 . .
O O5 0.8925(2) 0.4707(2) 0.6231(2) 0.0661(6) Uani d . 1 . .
H H5A 0.9758 0.5440 0.6439 0.099 Uiso d R 1 . .
H H5B 0.8657 0.3892 0.5524 0.099 Uiso d R 1 . .
O O6 0.6538(3) 0.2203(3) 0.9409(3) 0.1278(13) Uani d . 1 . .
H H6A 0.6893 0.1913 0.9919 0.192 Uiso d R 1 . .
H H6B 0.5678 0.1470 0.9015 0.192 Uiso d R 1 . .
O O7 0.8515(4) 0.4711(3) 0.9125(3) 0.1289(12) Uani d . 1 . .
H H7A 0.7860 0.3911 0.9080 0.193 Uiso d R 1 . .
H H7B 0.9314 0.4878 0.9619 0.193 Uiso d PR 0.50 A 1
H H7C 0.8613 0.4715 0.8406 0.193 Uiso d PR 0.50 B 2

loop_
_atom_site_aniso_label
_atom_site_aniso_U_11
_atom_site_aniso_U_22
_atom_site_aniso_U_33
_atom_site_aniso_U_12
_atom_site_aniso_U_13
_atom_site_aniso_U_23
N1 0.0456(13) 0.0436(12) 0.0565(14) 0.0198(10) 0.0116(10) 0.0190(11)
N2 0.0491(13) 0.0509(13) 0.0583(14) 0.0265(11) 0.0134(11) 0.0228(11)
C1 0.0359(13) 0.0337(12) 0.0602(16) 0.0118(10) 0.0078(11) 0.0169(12)
C2 0.0577(18) 0.0542(17) 0.0579(18) 0.0174(14) 0.0096(14) 0.0233(14)
C3 0.0648(19) 0.0566(18) 0.0622(19) 0.0178(16) 0.0222(16) 0.0171(15)
C4 0.0542(17) 0.0481(16) 0.077(2) 0.0190(14) 0.0266(16) 0.0151(15)
C5 0.0419(14) 0.0389(14) 0.0711(19) 0.0155(12) 0.0154(13) 0.0173(13)
C6 0.0515(17) 0.0521(17) 0.094(2) 0.0305(14) 0.0218(16) 0.0285(17)
C7 0.0518(17) 0.0539(17) 0.095(2) 0.0287(14) 0.0111(16) 0.0376(17)
C8 0.0426(14) 0.0402(14) 0.0718(19) 0.0154(12) 0.0078(13) 0.0275(13)
C9 0.0605(18) 0.0559(17) 0.076(2) 0.0212(15) 0.0093(15) 0.0398(16)
C10 0.0660(19) 0.0627(19) 0.0659(19) 0.0239(16) 0.0191(15) 0.0350(16)
C11 0.0562(17) 0.0614(18) 0.0654(19) 0.0291(15) 0.0193(14) 0.0271(15)
C12 0.0368(13) 0.0355(13) 0.0595(16) 0.0132(11) 0.0079(11) 0.0196(12)
S1 0.0617(4) 0.0595(4) 0.0475(4) 0.0369(4) 0.0117(3) 0.0279(3)
O1 0.0439(12) 0.0733(15) 0.1110(19) 0.0275(11) 0.0012(12) 0.0309(14)
O2 0.0819(14) 0.0497(11) 0.0684(13) 0.0355(11) 0.0266(11) 0.0308(10)
O3 0.161(3) 0.153(3) 0.0635(14) 0.122(2) 0.0502(16) 0.0712(16)
O4 0.0783(14) 0.1073(17) 0.0764(14) 0.0750(14) 0.0483(12) 0.0644(13)
C13 0.0372(12) 0.0404(12) 0.0392(12) 0.0173(10) 0.0100(10) 0.0182(10)
C14 0.0320(11) 0.0330(11) 0.0369(12) 0.0143(9) 0.0106(9) 0.0151(9)
C15 0.0385(12) 0.0396(12) 0.0464(13) 0.0227(10) 0.0181(10) 0.0229(11)
C16 0.0356(12) 0.0370(12) 0.0375(12) 0.0179(10) 0.0138(9) 0.0160(10)
C17 0.0522(15) 0.0625(17) 0.0479(15) 0.0370(14) 0.0225(12) 0.0228(13)
C18 0.0671(19) 0.083(2) 0.0429(15) 0.0455(17) 0.0283(14) 0.0256(15)
C19 0.0560(16) 0.0664(18) 0.0388(13) 0.0302(14) 0.0160(12) 0.0258(13)
O5 0.0582(12) 0.0608(12) 0.0744(14) 0.0309(10) 0.0177(10) 0.0243(11)
O6 0.0916(19) 0.0847(18) 0.170(3) 0.0179(15) -0.0330(19) 0.074(2)
O7 0.123(2) 0.091(2) 0.150(3) 0.0416(19) -0.005(2) 0.061(2)

loop_
_atom_type_symbol
_atom_type_description
_atom_type_scat_dispersion_real
_atom_type_scat_dispersion_imag
_atom_type_scat_source
C C 0.0033 0.0016 'International Tables Vol C Tables 4.2.6.8 and 6.1.1.4'
H H 0.0000 0.0000 'International Tables Vol C Tables 4.2.6.8 and 6.1.1.4'
N N 0.0061 0.0033 'International Tables Vol C Tables 4.2.6.8 and 6.1.1.4'
O O 0.0106 0.0060 'International Tables Vol C Tables 4.2.6.8 and 6.1.1.4'
S S 0.1246 0.1234 'International Tables Vol C Tables 4.2.6.8 and 6.1.1.4'

loop_
_geom_angle_atom_site_label_1
_geom_angle_atom_site_label_2
_geom_angle_atom_site_label_3
_geom_angle_site_symmetry_1
_geom_angle_site_symmetry_3
_geom_angle
_geom_angle_publ_flag
C2 N1 C1 . . 123.0(3) ?
C2 N1 H1A . . 117.5(19) ?
C1 N1 H1A . . 119.5(19) ?
C11 N2 C12 . . 116.6(2) ?
N1 C1 C5 . . 118.8(3) ?
N1 C1 C12 . . 120.0(2) ?
C5 C1 C12 . . 121.2(2) ?
N1 C2 C3 . . 120.1(3) ?
N1 C2 H2A . . 119.9 ?
C3 C2 H2A . . 119.9 ?
C4 C3 C2 . . 119.3(3) ?
C4 C3 H3A . . 120.3 ?
C2 C3 H3A . . 120.3 ?
C3 C4 C5 . . 121.0(3) ?
C3 C4 H4A . . 119.5 ?
C5 C4 H4A . . 119.5 ?
C4 C5 C1 . . 117.7(3) ?
C4 C5 C6 . . 123.7(3) ?
C1 C5 C6 . . 118.6(3) ?
C7 C6 C5 . . 121.0(3) ?
C7 C6 H6 . . 119.5 ?
C5 C6 H6 . . 119.5 ?
C6 C7 C8 . . 121.6(3) ?
C6 C7 H7 . . 119.2 ?
C8 C7 H7 . . 119.2 ?
C9 C8 C12 . . 116.7(3) ?
C9 C8 C7 . . 124.0(3) ?
C12 C8 C7 . . 119.3(3) ?
C10 C9 C8 . . 119.8(3) ?
C10 C9 H9A . . 120.1 ?
C8 C9 H9A . . 120.1 ?
C9 C10 C11 . . 118.9(3) ?
C9 C10 H10A . . 120.5 ?
C11 C10 H10A . . 120.5 ?
N2 C11 C10 . . 124.1(3) ?
N2 C11 H11A . . 117.9 ?
C10 C11 H11A . . 117.9 ?
N2 C12 C8 . . 123.9(3) ?
N2 C12 C1 . . 117.7(2) ?
C8 C12 C1 . . 118.4(2) ?
O1 S1 O2 . . 113.37(14) ?
O1 S1 O3 . . 113.36(17) ?
O2 S1 O3 . . 111.51(15) ?
O1 S1 C13 . . 106.06(12) ?
O2 S1 C13 . . 108.18(11) ?
O3 S1 C13 . . 103.59(12) ?
C19 C13 C14 . . 119.0(2) ?
C19 C13 S1 . . 114.84(18) ?
C14 C13 S1 . . 126.17(18) ?
C16 C14 C13 . . 118.6(2) ?
C16 C14 C15 . . 117.95(19) ?
C13 C14 C15 . . 123.4(2) ?
O4 C15 C14 . . 122.0(2) ?
O4 C15 C16 . 2_756 118.9(2) ?
C14 C15 C16 . 2_756 119.07(19) ?
C17 C16 C14 . . 120.7(2) ?
C17 C16 C15 . 2_756 116.5(2) ?
C14 C16 C15 . 2_756 122.7(2) ?
C18 C17 C16 . . 120.1(2) ?
C18 C17 H17 . . 119.9 ?
C16 C17 H17 . . 119.9 ?
C17 C18 C19 . . 119.7(2) ?
C17 C18 H18 . . 120.2 ?
C19 C18 H18 . . 120.2 ?
C18 C19 C13 . . 121.8(2) ?
C18 C19 H19 . . 119.1 ?
C13 C19 H19 . . 119.1 ?
H5A O5 H5B . . 117.0 ?
H6A O6 H6B . . 100.6 ?
H7A O7 H7B . . 106.1 ?
H7A O7 H7C . . 118.2 ?
H7B O7 H7C . . 109.6 ?

loop_
_geom_bond_atom_site_label_1
_geom_bond_atom_site_label_2
_geom_bond_site_symmetry_2
_geom_bond_distance
_geom_bond_publ_flag
N1 C2 . 1.330(4) ?
N1 C1 . 1.359(3) ?
N1 H1A . 0.87(3) ?
N2 C11 . 1.320(4) ?
N2 C12 . 1.359(3) ?
C1 C5 . 1.408(4) ?
C1 C12 . 1.433(4) ?
C2 C3 . 1.382(4) ?
C2 H2A . 0.9300 ?
C3 C4 . 1.364(4) ?
C3 H3A . 0.9300 ?
C4 C5 . 1.406(4) ?
C4 H4A . 0.9300 ?
C5 C6 . 1.427(4) ?
C6 C7 . 1.341(4) ?
C6 H6 . 0.9300 ?
C7 C8 . 1.439(4) ?
C7 H7 . 0.9300 ?
C8 C9 . 1.405(4) ?
C8 C12 . 1.406(3) ?
C9 C10 . 1.363(4) ?
C9 H9A . 0.9300 ?
C10 C11 . 1.398(4) ?
C10 H10A . 0.9300 ?
C11 H11A . 0.9300 ?
S1 O1 . 1.439(2) ?
S1 O2 . 1.443(2) ?
S1 O3 . 1.445(2) ?
S1 C13 . 1.801(2) ?
O4 C15 . 1.211(3) ?
C13 C19 . 1.384(3) ?
C13 C14 . 1.409(3) ?
C14 C16 . 1.402(3) ?
C14 C15 . 1.487(3) ?
C15 C16 2_756 1.494(3) ?
C16 C17 . 1.391(3) ?
C16 C15 2_756 1.494(3) ?
C17 C18 . 1.369(4) ?
C17 H17 . 0.9300 ?
C18 C19 . 1.381(4) ?
C18 H18 . 0.9300 ?
C19 H19 . 0.9300 ?
O5 H5A . 0.8200 ?
O5 H5B . 0.8200 ?
O6 H6A . 0.8201 ?
O6 H6B . 0.8200 ?
O7 H7A . 0.8199 ?
O7 H7B . 0.8200 ?
O7 H7C . 0.8200 ?

loop_
_geom_hbond_atom_site_label_D
_geom_hbond_atom_site_label_H
_geom_hbond_atom_site_label_A
_geom_hbond_site_symmetry_A
_geom_hbond_distance_DH
_geom_hbond_distance_HA
_geom_hbond_distance_DA
_geom_hbond_angle_DHA
N1 H1A O5 . 0.87(3) 1.91(3) 2.713(3) 153(3)
O5 H5A O2 2_766 0.82 1.97 2.776(3) 168
O5 H5B O2 . 0.82 2.19 2.931(3) 150
O5 H5B O4 . 0.82 2.48 3.131(3) 138
O6 H6A O3 1_556 0.82 1.96 2.775(3) 170
O6 H6B O1 2_656 0.82 1.92 2.739(3) 172
O7 H7A O6 . 0.82 1.97 2.774(4) 167
O7 H7B O7 2_767 0.82 2.20 3.021(6) 178
O7 H7C O5 . 0.82 2.48 3.301(4) 179
C2 H2A O7 . 0.93 2.39 3.300(4) 167
C4 H4A O1 2_666 0.93 2.58 3.418(4) 151
C6 H6 O4 2_666 0.93 2.54 3.350(3) 145
C18 H18 O3 2_755 0.93 2.51 3.357(4) 152

loop_
_geom_torsion_atom_site_label_1
_geom_torsion_atom_site_label_2
_geom_torsion_atom_site_label_3
_geom_torsion_atom_site_label_4
_geom_torsion_site_symmetry_1
_geom_torsion_site_symmetry_2
_geom_torsion_site_symmetry_3
_geom_torsion_site_symmetry_4
_geom_torsion
_geom_torsion_publ_flag
C2 N1 C1 C5 . . . . -0.7(4) ?
C2 N1 C1 C12 . . . . 180.0(2) ?
C1 N1 C2 C3 . . . . 0.0(4) ?
N1 C2 C3 C4 . . . . 0.7(4) ?
C2 C3 C4 C5 . . . . -0.7(4) ?
C3 C4 C5 C1 . . . . 0.0(4) ?
C3 C4 C5 C6 . . . . 179.5(3) ?
N1 C1 C5 C4 . . . . 0.7(4) ?
C12 C1 C5 C4 . . . . 180.0(2) ?
N1 C1 C5 C6 . . . . -178.8(2) ?
C12 C1 C5 C6 . . . . 0.5(4) ?
C4 C5 C6 C7 . . . . -179.7(3) ?
C1 C5 C6 C7 . . . . -0.2(4) ?
C5 C6 C7 C8 . . . . 0.1(5) ?
C6 C7 C8 C9 . . . . 179.4(3) ?
C6 C7 C8 C12 . . . . -0.3(4) ?
C12 C8 C9 C10 . . . . 0.0(4) ?
C7 C8 C9 C10 . . . . -179.7(3) ?
C8 C9 C10 C11 . . . . -0.4(4) ?
C12 N2 C11 C10 . . . . 0.3(4) ?
C9 C10 C11 N2 . . . . 0.3(5) ?
C11 N2 C12 C8 . . . . -0.8(4) ?
C11 N2 C12 C1 . . . . 179.1(2) ?
C9 C8 C12 N2 . . . . 0.7(4) ?
C7 C8 C12 N2 . . . . -179.6(2) ?
C9 C8 C12 C1 . . . . -179.2(2) ?
C7 C8 C12 C1 . . . . 0.5(4) ?
N1 C1 C12 N2 . . . . -1.3(3) ?
C5 C1 C12 N2 . . . . 179.5(2) ?
N1 C1 C12 C8 . . . . 178.7(2) ?
C5 C1 C12 C8 . . . . -0.6(4) ?
O1 S1 C13 C19 . . . . 109.1(2) ?
O2 S1 C13 C19 . . . . -129.0(2) ?
O3 S1 C13 C19 . . . . -10.6(2) ?
O1 S1 C13 C14 . . . . -70.5(2) ?
O2 S1 C13 C14 . . . . 51.5(2) ?
O3 S1 C13 C14 . . . . 169.9(2) ?
C19 C13 C14 C16 . . . . 2.4(3) ?
S1 C13 C14 C16 . . . . -178.08(17) ?
C19 C13 C14 C15 . . . . -175.1(2) ?
S1 C13 C14 C15 . . . . 4.4(3) ?
C16 C14 C15 O4 . . . . -171.1(2) ?
C13 C14 C15 O4 . . . . 6.4(4) ?
C16 C14 C15 C16 . . . 2_756 5.7(3) ?
C13 C14 C15 C16 . . . 2_756 -176.7(2) ?
C13 C14 C16 C17 . . . . -2.4(3) ?
C15 C14 C16 C17 . . . . 175.3(2) ?
C13 C14 C16 C15 . . . 2_756 176.4(2) ?
C15 C14 C16 C15 . . . 2_756 -5.9(4) ?
C14 C16 C17 C18 . . . . 0.3(4) ?
C15 C16 C17 C18 2_756 . . . -178.6(2) ?
C16 C17 C18 C19 . . . . 1.8(4) ?
C17 C18 C19 C13 . . . . -1.8(5) ?
C14 C13 C19 C18 . . . . -0.4(4) ?
S1 C13 C19 C18 . . . . -179.9(2) ?
